data_2235401
loop_
_publ_author_name
'Choi, Hong Dae'
'Seo, Pil Ja'
'Lee, Uk'

_publ_section_title
;
 3-(4-Bromophenylsulfinyl)-5-chloro-2-methyl-1-benzofuran
;
_journal_coeditor_code DS2198
_journal_issue 7
_journal_name_full 'Acta Crystallographica Section E'
_journal_page_first o2080
_journal_paper_doi 10.1107/S1600536812025846
_journal_volume 68
_journal_year 2012
_chemical_formula_iupac 'C15 H10 Br Cl O2 S'
_chemical_formula_moiety 'C15 H10 Br Cl O2 S'
_chemical_formula_sum 'C15 H10 Br Cl O2 S'
_chemical_formula_weight 369.65
_chemical_name_systematic
;
3-(4-Bromophenylsulfinyl)-5-chloro-2-methyl-1-benzofuran
;
_space_group_IT_number 2
_symmetry_cell_setting triclinic
_symmetry_space_group_name_Hall '-P 1'
_symmetry_space_group_name_H-M 'P -1'
_atom_sites_solution_hydrogens difmap
_atom_sites_solution_primary direct
_atom_sites_solution_secondary difmap
_audit_creation_method 'form.cif (version 2.0)'
_cell_angle_alpha 100.6810(10)
_cell_angle_beta 92.1130(10)
_cell_angle_gamma 104.1680(10)
_cell_formula_units_Z 2
_cell_length_a 6.41920(10)
_cell_length_b 9.9185(2)
_cell_length_c 11.7755(2)
_cell_measurement_reflns_used 7922
_cell_measurement_temperature 173(2)
_cell_measurement_theta_max 28.26
_cell_measurement_theta_min 2.50
_cell_volume 711.67(2)
_computing_cell_refinement '<i>SAINT</i> (Bruker, 2009)'
_computing_data_collection '<i>APEX2</i> (Bruker, 2009)'
_computing_data_reduction '<i>SAINT</i> (Bruker, 2009)'
_computing_molecular_graphics '<i>ORTEP-3</i> (Farrugia, 1997) and <i>DIAMOND</i> (Brandenburg, 1998)'
_computing_publication_material '<i>SHELXL97</i> (Sheldrick, 2008)'
_computing_structure_refinement '<i>SHELXL97</i> (Sheldrick, 2008)'
_computing_structure_solution '<i>SHELXS97</i> (Sheldrick, 2008)'
_diffrn_ambient_temperature 173(2)
_diffrn_detector_area_resol_mean 10.0
_diffrn_measured_fraction_theta_full 0.996
_diffrn_measured_fraction_theta_max 0.996
_diffrn_measurement_device_type 'Bruker SMART APEXII CCD'
_diffrn_measurement_method '\f and \w scans'
_diffrn_radiation_monochromator 'graphite multilayer'
_diffrn_radiation_source 'rotating anode'
_diffrn_radiation_type MoK\a
_diffrn_radiation_wavelength 0.71073
_diffrn_reflns_av_R_equivalents 0.0341
_diffrn_reflns_av_sigmaI/netI 0.0260
_diffrn_reflns_limit_h_max 8
_diffrn_reflns_limit_h_min -8
_diffrn_reflns_limit_k_max 13
_diffrn_reflns_limit_k_min -13
_diffrn_reflns_limit_l_max 15
_diffrn_reflns_limit_l_min -15
_diffrn_reflns_number 13131
_diffrn_reflns_theta_full 28.29
_diffrn_reflns_theta_max 28.29
_diffrn_reflns_theta_min 1.77
_diffrn_standards_number 0
_exptl_absorpt_coefficient_mu 3.219
_exptl_absorpt_correction_T_max 0.4747
_exptl_absorpt_correction_T_min 0.3743
_exptl_absorpt_correction_type multi-scan
_exptl_absorpt_process_details '(<i>SADABS</i>; Bruker, 2009)'
_exptl_crystal_colour colourless
_exptl_crystal_density_diffrn 1.725
_exptl_crystal_density_method 'not measured'
_exptl_crystal_description block
_exptl_crystal_F_000 368
_exptl_crystal_size_max 0.38
_exptl_crystal_size_mid 0.31
_exptl_crystal_size_min 0.27
_refine_diff_density_max 0.552
_refine_diff_density_min -0.760
_refine_ls_extinction_method none
_refine_ls_goodness_of_fit_ref 1.115
_refine_ls_hydrogen_treatment constr
_refine_ls_matrix_type full
_refine_ls_number_parameters 182
_refine_ls_number_reflns 3529
_refine_ls_number_restraints 0
_refine_ls_restrained_S_all 1.115
_refine_ls_R_factor_all 0.0338
_refine_ls_R_factor_gt 0.0305
_refine_ls_shift/su_max 0.001
_refine_ls_shift/su_mean 0.000
_refine_ls_structure_factor_coef Fsqd
_refine_ls_weighting_details 'calc w=1/[\s^2^(Fo^2^)+(0.0418P)^2^+0.3308P] where P=(Fo^2^+2Fc^2^)/3'
_refine_ls_weighting_scheme calc
_refine_ls_wR_factor_gt 0.0794
_refine_ls_wR_factor_ref 0.0810
_reflns_number_gt 3236
_reflns_number_total 3529
_reflns_threshold_expression I>2\s(I)
_cod_data_source_file ds2198.cif
_cod_data_source_block I
_cod_database_code 2235401
_cod_database_fobs_code 2235401

loop_
_symmetry_equiv_pos_as_xyz
'x, y, z'
'-x, -y, -z'

loop_
_atom_site_type_symbol
_atom_site_label
_atom_site_fract_x
_atom_site_fract_y
_atom_site_fract_z
_atom_site_U_iso_or_equiv
_atom_site_adp_type
_atom_site_calc_flag
_atom_site_refinement_flags
_atom_site_occupancy
_atom_site_symmetry_multiplicity
Br Br1 0.73945(4) 0.92053(2) 0.917091(18) 0.03412(8) Uani d . 1 2
Cl Cl1 -0.34796(9) 0.39254(7) 0.44410(7) 0.05267(19) Uani d . 1 2
S S1 0.18432(8) 0.27154(5) 0.84285(4) 0.02666(11) Uani d . 1 2
O O1 0.3068(2) 0.10245(15) 0.53223(12) 0.0280(3) Uani d . 1 2
O O2 -0.0436(3) 0.27377(19) 0.86385(15) 0.0408(4) Uani d . 1 2
C C1 0.1970(3) 0.21347(19) 0.69398(16) 0.0221(3) Uani d . 1 2
C C2 0.0811(3) 0.23994(19) 0.59651(16) 0.0218(3) Uani d . 1 2
C C3 -0.0758(3) 0.3123(2) 0.58146(19) 0.0273(4) Uani d . 1 2
H H3 -0.1307 0.3616 0.6456 0.033 Uiso calc R 1 2
C C4 -0.1474(3) 0.3084(2) 0.4682(2) 0.0329(5) Uani d . 1 2
C C5 -0.0676(4) 0.2384(3) 0.3725(2) 0.0381(5) Uani d . 1 2
H H5 -0.1203 0.2402 0.2965 0.046 Uiso calc R 1 2
C C6 0.0869(4) 0.1664(3) 0.38686(19) 0.0353(5) Uani d . 1 2
H H6 0.1427 0.1179 0.3225 0.042 Uiso calc R 1 2
C C7 0.1560(3) 0.1686(2) 0.49963(17) 0.0254(4) Uani d . 1 2
C C8 0.3276(3) 0.1306(2) 0.65100(18) 0.0253(4) Uani d . 1 2
C C9 0.4833(4) 0.0697(2) 0.7071(2) 0.0357(5) Uani d . 1 2
H H9A 0.6304 0.1255 0.7026 0.054 Uiso calc R 1 2
H H9B 0.4668 -0.0287 0.6672 0.054 Uiso calc R 1 2
H H9C 0.4555 0.0720 0.7886 0.054 Uiso calc R 1 2
C C10 0.3331(3) 0.4532(2) 0.85442(15) 0.0222(3) Uani d . 1 2
C C11 0.2396(3) 0.5607(2) 0.89910(18) 0.0283(4) Uani d . 1 2
H H11 0.0936 0.5387 0.9172 0.034 Uiso calc R 1 2
C C12 0.3588(3) 0.7010(2) 0.91761(18) 0.0296(4) Uani d . 1 2
H H12 0.2961 0.7758 0.9486 0.036 Uiso calc R 1 2
C C13 0.5709(3) 0.7301(2) 0.89001(16) 0.0247(4) Uani d . 1 2
C C14 0.6662(3) 0.6227(2) 0.84636(19) 0.0294(4) Uani d . 1 2
H H14 0.8119 0.6448 0.8279 0.035 Uiso calc R 1 2
C C15 0.5474(3) 0.4829(2) 0.82977(19) 0.0292(4) Uani d . 1 2
H H15 0.6119 0.4080 0.8018 0.035 Uiso calc R 1 2

loop_
_atom_site_aniso_label
_atom_site_aniso_U_11
_atom_site_aniso_U_22
_atom_site_aniso_U_33
_atom_site_aniso_U_12
_atom_site_aniso_U_13
_atom_site_aniso_U_23
Br1 0.04322(14) 0.02544(12) 0.02911(12) 0.00304(9) 0.00126(9) 0.00208(8)
Cl1 0.0273(3) 0.0545(4) 0.0839(5) 0.0083(2) -0.0072(3) 0.0384(4)
S1 0.0281(2) 0.0293(2) 0.0188(2) 0.00123(18) 0.00349(17) 0.00343(18)
O1 0.0258(7) 0.0302(7) 0.0268(7) 0.0092(6) 0.0044(5) -0.0010(6)
O2 0.0277(8) 0.0484(9) 0.0358(8) -0.0032(7) 0.0136(6) -0.0022(7)
C1 0.0210(8) 0.0223(8) 0.0210(8) 0.0032(7) 0.0012(7) 0.0024(7)
C2 0.0194(8) 0.0224(8) 0.0214(8) 0.0020(7) 0.0022(7) 0.0032(7)
C3 0.0207(9) 0.0270(9) 0.0344(10) 0.0038(7) 0.0034(7) 0.0090(8)
C4 0.0203(9) 0.0330(10) 0.0460(12) 0.0002(8) -0.0024(8) 0.0195(9)
C5 0.0302(11) 0.0500(13) 0.0286(10) -0.0052(9) -0.0063(8) 0.0165(10)
C6 0.0338(11) 0.0448(12) 0.0215(9) 0.0014(9) 0.0033(8) 0.0035(9)
C7 0.0208(8) 0.0290(9) 0.0233(9) 0.0024(7) 0.0026(7) 0.0025(7)
C8 0.0220(9) 0.0233(8) 0.0283(9) 0.0030(7) 0.0014(7) 0.0032(7)
C9 0.0286(10) 0.0325(11) 0.0471(13) 0.0110(8) -0.0020(9) 0.0075(10)
C10 0.0216(8) 0.0264(9) 0.0160(8) 0.0043(7) 0.0001(6) 0.0002(7)
C11 0.0218(9) 0.0363(10) 0.0279(10) 0.0105(8) 0.0053(7) 0.0042(8)
C12 0.0308(10) 0.0311(10) 0.0290(10) 0.0150(8) 0.0053(8) 0.0014(8)
C13 0.0287(9) 0.0246(9) 0.0189(8) 0.0057(7) -0.0013(7) 0.0022(7)
C14 0.0215(9) 0.0316(10) 0.0337(10) 0.0067(8) 0.0054(8) 0.0026(8)
C15 0.0251(9) 0.0290(10) 0.0323(10) 0.0090(8) 0.0087(8) -0.0005(8)

loop_
_atom_type_symbol
_atom_type_description
_atom_type_scat_dispersion_real
_atom_type_scat_dispersion_imag
_atom_type_scat_source
C C 0.0033 0.0016 'International Tables Vol C Tables 4.2.6.8 and 6.1.1.4'
H H 0.0000 0.0000 'International Tables Vol C Tables 4.2.6.8 and 6.1.1.4'
O O 0.0106 0.0060 'International Tables Vol C Tables 4.2.6.8 and 6.1.1.4'
S S 0.1246 0.1234 'International Tables Vol C Tables 4.2.6.8 and 6.1.1.4'
Cl Cl 0.1484 0.1585 'International Tables Vol C Tables 4.2.6.8 and 6.1.1.4'
Br Br -0.2901 2.4595 'International Tables Vol C Tables 4.2.6.8 and 6.1.1.4'

loop_
_geom_angle_atom_site_label_1
_geom_angle_atom_site_label_2
_geom_angle_atom_site_label_3
_geom_angle_site_symmetry_3
_geom_angle
C13 Br1 Br1 2_777 129.17(6)
C4 Cl1 Cl1 2_466 147.84(10)
O2 S1 C1 . 108.52(9)
O2 S1 C10 . 106.57(9)
C1 S1 C10 . 98.01(9)
C8 O1 C7 . 106.55(14)
C8 C1 C2 . 107.50(16)
C8 C1 S1 . 123.01(15)
C2 C1 S1 . 129.49(14)
C7 C2 C3 . 119.56(18)
C7 C2 C1 . 104.41(16)
C3 C2 C1 . 136.02(18)
C4 C3 C2 . 116.62(19)
C4 C3 H3 . 121.7
C2 C3 H3 . 121.7
C3 C4 C5 . 122.8(2)
C3 C4 Cl1 . 118.67(18)
C5 C4 Cl1 . 118.47(17)
C6 C5 C4 . 120.8(2)
C6 C5 H5 . 119.6
C4 C5 H5 . 119.6
C5 C6 C7 . 116.4(2)
C5 C6 H6 . 121.8
C7 C6 H6 . 121.8
O1 C7 C6 . 125.35(18)
O1 C7 C2 . 110.85(17)
C6 C7 C2 . 123.8(2)
C1 C8 O1 . 110.68(17)
C1 C8 C9 . 132.7(2)
O1 C8 C9 . 116.58(17)
C8 C9 H9A . 109.5
C8 C9 H9B . 109.5
H9A C9 H9B . 109.5
C8 C9 H9C . 109.5
H9A C9 H9C . 109.5
H9B C9 H9C . 109.5
C11 C10 C15 . 120.93(18)
C11 C10 S1 . 119.38(15)
C15 C10 S1 . 119.34(15)
C10 C11 C12 . 119.95(18)
C10 C11 H11 . 120.0
C12 C11 H11 . 120.0
C13 C12 C11 . 118.80(18)
C13 C12 H12 . 120.6
C11 C12 H12 . 120.6
C14 C13 C12 . 121.50(19)
C14 C13 Br1 . 118.71(15)
C12 C13 Br1 . 119.75(15)
C13 C14 C15 . 119.41(18)
C13 C14 H14 . 120.3
C15 C14 H14 . 120.3
C14 C15 C10 . 119.37(18)
C14 C15 H15 . 120.3
C10 C15 H15 . 120.3

loop_
_geom_bond_atom_site_label_1
_geom_bond_atom_site_label_2
_geom_bond_site_symmetry_2
_geom_bond_distance
Br1 C13 . 1.895(2)
Br1 Br1 2_777 3.6446(4)
Cl1 C4 . 1.738(2)
Cl1 Cl1 2_466 3.3576(15)
S1 O2 . 1.4973(16)
S1 C1 . 1.7522(19)
S1 C10 . 1.798(2)
O1 C8 . 1.369(2)
O1 C7 . 1.375(2)
C1 C8 . 1.360(3)
C1 C2 . 1.444(3)
C2 C7 . 1.393(3)
C2 C3 . 1.396(3)
C3 C4 . 1.386(3)
C3 H3 . 0.9500
C4 C5 . 1.392(3)
C5 C6 . 1.378(4)
C5 H5 . 0.9500
C6 C7 . 1.379(3)
C6 H6 . 0.9500
C8 C9 . 1.482(3)
C9 H9A . 0.9800
C9 H9B . 0.9800
C9 H9C . 0.9800
C10 C11 . 1.380(3)
C10 C15 . 1.388(3)
C11 C12 . 1.387(3)
C11 H11 . 0.9500
C12 C13 . 1.385(3)
C12 H12 . 0.9500
C13 C14 . 1.383(3)
C14 C15 . 1.383(3)
C14 H14 . 0.9500
C15 H15 . 0.9500

loop_
_geom_torsion_atom_site_label_1
_geom_torsion_atom_site_label_2
_geom_torsion_atom_site_label_3
_geom_torsion_atom_site_label_4
_geom_torsion_site_symmetry_1
_geom_torsion
O2 S1 C1 C8 . -144.10(17)
C10 S1 C1 C8 . 105.36(17)
O2 S1 C1 C2 . 35.8(2)
C10 S1 C1 C2 . -74.70(18)
C8 C1 C2 C7 . -0.4(2)
S1 C1 C2 C7 . 179.69(15)
C8 C1 C2 C3 . 178.4(2)
S1 C1 C2 C3 . -1.6(3)
C7 C2 C3 C4 . -0.2(3)
C1 C2 C3 C4 . -178.8(2)
C2 C3 C4 C5 . -0.9(3)
C2 C3 C4 Cl1 . 178.31(14)
Cl1 Cl1 C4 C3 2_466 8.9(3)
Cl1 Cl1 C4 C5 2_466 -171.87(13)
C3 C4 C5 C6 . 1.1(3)
Cl1 C4 C5 C6 . -178.09(17)
C4 C5 C6 C7 . -0.2(3)
C8 O1 C7 C6 . -179.8(2)
C8 O1 C7 C2 . 0.5(2)
C5 C6 C7 O1 . 179.31(19)
C5 C6 C7 C2 . -1.0(3)
C3 C2 C7 O1 . -179.05(16)
C1 C2 C7 O1 . -0.1(2)
C3 C2 C7 C6 . 1.2(3)
C1 C2 C7 C6 . -179.82(19)
C2 C1 C8 O1 . 0.7(2)
S1 C1 C8 O1 . -179.37(13)
C2 C1 C8 C9 . 179.8(2)
S1 C1 C8 C9 . -0.3(3)
C7 O1 C8 C1 . -0.7(2)
C7 O1 C8 C9 . -179.98(17)
O2 S1 C10 C11 . 11.79(19)
C1 S1 C10 C11 . 123.91(16)
O2 S1 C10 C15 . -174.93(16)
C1 S1 C10 C15 . -62.81(18)
C15 C10 C11 C12 . 1.4(3)
S1 C10 C11 C12 . 174.58(16)
C10 C11 C12 C13 . 0.3(3)
C11 C12 C13 C14 . -1.0(3)
C11 C12 C13 Br1 . -178.79(15)
Br1 Br1 C13 C14 2_777 -52.56(18)
Br1 Br1 C13 C12 2_777 125.32(15)
C12 C13 C14 C15 . 0.0(3)
Br1 C13 C14 C15 . 177.84(16)
C13 C14 C15 C10 . 1.7(3)
C11 C10 C15 C14 . -2.4(3)
S1 C10 C15 C14 . -175.55(16)
